data_7122434
loop_
_publ_author_name
'Frogley, Benjamin J.'
'Hill, Anthony F.'

_publ_section_title
;
 Alkynylbis(alkylidynyl)phosphines: {L<sub>n</sub>M[triple bond, length as
 m-dash]C}<sub>2</sub>PC[triple bond, length as m-dash]CR.
;
_journal_issue 87
_journal_name_full 'Chemical communications (Cambridge, England)'
_journal_page_first 12373
_journal_page_last 12376
_journal_paper_doi 10.1039/c8cc07166g
_journal_volume 54
_journal_year 2018
_chemical_formula_moiety 'C41 H53 B2 N12 O4 P Si W2, 0.667(C H Cl3)'
_chemical_formula_sum 'C41.67 H53.67 B2 Cl2 N12 O4 P Si W2'
_chemical_formula_weight 1305.92
_space_group_crystal_system monoclinic
_space_group_IT_number 15
_space_group_name_Hall '-C 2yc'
_space_group_name_H-M_alt 'C 1 2/c 1'
_symmetry_space_group_name_Hall '-C 2yc'
_symmetry_space_group_name_H-M 'C 1 2/c 1'
_atom_sites_solution_hydrogens mixed
_audit_creation_method SHELXL-2014/7
_audit_update_record
;
2018-06-27 deposited with the CCDC.
2018-10-11 downloaded from the CCDC.
;
_cell_angle_alpha 90
_cell_angle_beta 115.485(2)
_cell_angle_gamma 90
_cell_formula_units_Z 4
_cell_length_a 21.7758(4)
_cell_length_b 10.9760(2)
_cell_length_c 24.1570(8)
_cell_measurement_reflns_used 23320
_cell_measurement_temperature 150.0(1)
_cell_measurement_theta_max 73.7010
_cell_measurement_theta_min 4.0700
_cell_volume 5212.0(2)
_computing_cell_refinement 'CrysAlisPro 1.171.38.46 (Rigaku OD, 2015)'
_computing_data_collection 'CrysAlisPro 1.171.38.46 (Rigaku OD, 2015)'
_computing_data_reduction 'CrysAlisPro 1.171.38.46 (Rigaku OD, 2015)'
_computing_structure_refinement 'SHELXL-2014/7 (Sheldrick, 2014)'
_computing_structure_solution 'SHELXT-2014/7 (Sheldrick, 2014)'
_diffrn_ambient_temperature 150.0(1)
_diffrn_detector_area_resol_mean 8.1297
_diffrn_measured_fraction_theta_full 1.000
_diffrn_measured_fraction_theta_max 0.998
_diffrn_measurement_device_type 'SuperNova, Dual, Cu at zero, EosS2'
_diffrn_measurement_method '\w scans'
_diffrn_radiation_type CuK\a
_diffrn_radiation_wavelength 1.54184
_diffrn_reflns_av_R_equivalents 0.0434
_diffrn_reflns_av_unetI/netI 0.0209
_diffrn_reflns_Laue_measured_fraction_full 1.000
_diffrn_reflns_Laue_measured_fraction_max 0.998
_diffrn_reflns_limit_h_max 27
_diffrn_reflns_limit_h_min -26
_diffrn_reflns_limit_k_max 13
_diffrn_reflns_limit_k_min -11
_diffrn_reflns_limit_l_max 30
_diffrn_reflns_limit_l_min -30
_diffrn_reflns_number 51072
_diffrn_reflns_point_group_measured_fraction_full 1.000
_diffrn_reflns_point_group_measured_fraction_max 0.998
_diffrn_reflns_theta_full 67.684
_diffrn_reflns_theta_max 73.898
_diffrn_reflns_theta_min 4.055
_diffrn_source 'micro-focus sealed X-ray tube'
_exptl_absorpt_coefficient_mu 9.907
_exptl_absorpt_correction_T_max 1.00000
_exptl_absorpt_correction_T_min 0.72230
_exptl_absorpt_correction_type multi-scan
_exptl_absorpt_process_details
;
CrysAlisPro 1.171.38.46 (Rigaku Oxford Diffraction, 2015)
Empirical absorption correction using spherical harmonics,
 implemented in SCALE3 ABSPACK scaling algorithm.
;
_exptl_crystal_colour orange
_exptl_crystal_density_diffrn 1.664
_exptl_crystal_description block
_exptl_crystal_F_000 2563
_exptl_crystal_size_max 0.161
_exptl_crystal_size_mid 0.074
_exptl_crystal_size_min 0.032
_refine_diff_density_max 1.903
_refine_diff_density_min -0.816
_refine_diff_density_rms 0.110
_refine_ls_extinction_method none
_refine_ls_goodness_of_fit_ref 1.103
_refine_ls_hydrogen_treatment mixed
_refine_ls_matrix_type full
_refine_ls_number_parameters 317
_refine_ls_number_reflns 5275
_refine_ls_number_restraints 6
_refine_ls_restrained_S_all 1.114
_refine_ls_R_factor_all 0.0419
_refine_ls_R_factor_gt 0.0389
_refine_ls_shift/su_max 0.002
_refine_ls_shift/su_mean 0.000
_refine_ls_structure_factor_coef Fsqd
_refine_ls_weighting_details 'w=1/[\s^2^(Fo^2^)+(0.0496P)^2^+29.6616P] where P=(Fo^2^+2Fc^2^)/3'
_refine_ls_weighting_scheme calc
_refine_ls_wR_factor_gt 0.1043
_refine_ls_wR_factor_ref 0.1076
_reflns_Friedel_coverage 0.000
_reflns_number_gt 4892
_reflns_number_total 5275
_reflns_threshold_expression 'I > 2\s(I)'
_cod_data_source_file c8cc07166g2.cif
_cod_data_source_block Compound_9
_cod_depositor_comments 'Adding full bibliography for 7122430--7122440.cif.'
_cod_database_code 7122434
_shelx_shelxl_version_number 2014/7
_shelx_space_group_comment
;
The symmetry employed for this shelxl refinement is uniquely defined
by the following loop, which should always be used as a source of
symmetry information in preference to the above space-group names.
They are only intended as comments.
;

loop_
_space_group_symop_operation_xyz
'x, y, z'
'-x, y, -z+1/2'
'x+1/2, y+1/2, z'
'-x+1/2, y+1/2, -z+1/2'
'-x, -y, -z'
'x, -y, z-1/2'
'-x+1/2, -y+1/2, -z'
'x+1/2, -y+1/2, z-1/2'

loop_
_atom_site_label
_atom_site_type_symbol
_atom_site_fract_x
_atom_site_fract_y
_atom_site_fract_z
_atom_site_U_iso_or_equiv
_atom_site_adp_type
_atom_site_occupancy
_atom_site_site_symmetry_order
_atom_site_calc_flag
_atom_site_refinement_flags_posn
_atom_site_refinement_flags_adp
_atom_site_refinement_flags_occupancy
_atom_site_disorder_assembly
_atom_site_disorder_group
W1 W 0.91174(2) 0.97492(2) 0.11720(2) 0.04443(10) Uani 1 1 d . . . . .
P P 1.0000 0.78864(18) 0.2500 0.0530(5) Uani 1 2 d S T P . .
O1 O 0.9052(3) 0.7237(4) 0.0525(2) 0.0799(14) Uani 1 1 d . . . . .
O2 O 0.7865(3) 0.8683(5) 0.1333(3) 0.0777(13) Uani 1 1 d . . . . .
N1 N 0.8418(2) 1.0679(4) 0.02811(19) 0.0464(9) Uani 1 1 d . . . . .
N2 N 0.8555(2) 1.1869(4) 0.01959(19) 0.0465(9) Uani 1 1 d . . . . .
N3 N 0.9077(2) 1.1553(4) 0.15561(19) 0.0463(9) Uani 1 1 d . . . . .
N4 N 0.9156(2) 1.2593(4) 0.1291(2) 0.0500(10) Uani 1 1 d . . . . .
N5 N 0.9882(2) 1.0602(4) 0.09154(19) 0.0456(9) Uani 1 1 d . . . . .
N6 N 0.9825(2) 1.1809(4) 0.0755(2) 0.0485(10) Uani 1 1 d . . . . .
C1 C 0.9619(3) 0.8880(5) 0.1866(2) 0.0480(11) Uani 1 1 d . . . . .
C3 C 0.9083(3) 0.8173(5) 0.0742(3) 0.0573(14) Uani 1 1 d . . . . .
C4 C 0.8308(3) 0.9090(6) 0.1276(3) 0.0561(13) Uani 1 1 d . . . . .
C50 C 0.7555(4) 0.9100(7) -0.0290(3) 0.0692(17) Uani 1 1 d . . . . .
H50A H 0.7899 0.8499 -0.0227 0.104 Uiso 1 1 calc R U . . .
H50B H 0.7196 0.9016 -0.0696 0.104 Uiso 1 1 calc R U . . .
H50C H 0.7374 0.8988 0.0005 0.104 Uiso 1 1 calc R U . . .
C51 C 0.7862(3) 1.0355(5) -0.0217(3) 0.0527(12) Uani 1 1 d . . . . .
C52 C 0.7637(3) 1.1320(6) -0.0620(3) 0.0586(14) Uani 1 1 d . . . . .
H52 H 0.7258 1.1329 -0.0997 0.070 Uiso 1 1 calc R U . . .
C53 C 0.8078(3) 1.2266(6) -0.0357(2) 0.0536(13) Uani 1 1 d . . . . .
C54 C 0.8078(4) 1.3514(6) -0.0590(3) 0.0723(19) Uani 1 1 d . . . . .
H54A H 0.8105 1.4097 -0.0285 0.108 Uiso 1 1 calc R U . . .
H54B H 0.7666 1.3643 -0.0956 0.108 Uiso 1 1 calc R U . . .
H54C H 0.8462 1.3612 -0.0682 0.108 Uiso 1 1 calc R U . . .
C55 C 0.9278(4) 1.4835(6) 0.1478(4) 0.076(2) Uani 1 1 d . . . . .
H55A H 0.9735 1.4921 0.1522 0.114 Uiso 1 1 calc R U . . .
H55B H 0.9201 1.5399 0.1745 0.114 Uiso 1 1 calc R U . . .
H55C H 0.8964 1.5000 0.1061 0.114 Uiso 1 1 calc R U . . .
C56 C 0.9172(3) 1.3566(6) 0.1641(3) 0.0562(13) Uani 1 1 d . . . . .
C57 C 0.9095(3) 1.3127(6) 0.2137(3) 0.0587(15) Uani 1 1 d . . . . .
H57 H 0.9086 1.3589 0.2456 0.070 Uiso 1 1 calc R U . . .
C58 C 0.9034(3) 1.1883(6) 0.2079(2) 0.0533(13) Uani 1 1 d . . . . .
C59 C 0.8956(4) 1.0993(7) 0.2507(3) 0.0681(17) Uani 1 1 d . . . . .
H59A H 0.8541 1.0544 0.2297 0.102 Uiso 1 1 calc R U . . .
H59B H 0.8941 1.1419 0.2849 0.102 Uiso 1 1 calc R U . . .
H59C H 0.9334 1.0440 0.2653 0.102 Uiso 1 1 calc R U . . .
C60 C 1.0676(4) 0.8900(7) 0.1041(3) 0.0723(18) Uani 1 1 d . . . . .
H60A H 1.0716 0.8696 0.1442 0.108 Uiso 1 1 calc R U . . .
H60B H 1.1109 0.8805 0.1031 0.108 Uiso 1 1 calc R U . . .
H60C H 1.0349 0.8370 0.0743 0.108 Uiso 1 1 calc R U . . .
C61 C 1.0447(3) 1.0180(6) 0.0898(3) 0.0543(13) Uani 1 1 d . . . . .
C62 C 1.0366(3) 1.2142(6) 0.0652(3) 0.0622(15) Uani 1 1 d . . . . .
C63 C 1.0449(5) 1.3425(7) 0.0480(5) 0.096(3) Uani 1 1 d . . . . .
H63A H 1.0123 1.3583 0.0066 0.144 Uiso 1 1 calc R U . . .
H63B H 1.0900 1.3530 0.0509 0.144 Uiso 1 1 calc R U . . .
H63C H 1.0379 1.3983 0.0753 0.144 Uiso 1 1 calc R U . . .
C72 C 1.0765(3) 1.1137(7) 0.0739(3) 0.0631(15) Uani 1 1 d . . . . .
H72 H 1.1171 1.1096 0.0700 0.076 Uiso 1 1 calc R U . . .
B1 B 0.9193(4) 1.2542(6) 0.0669(3) 0.0504(14) Uani 1 1 d . . . . .
C7 C 0.9422(5) 0.7117(8) 0.2576(4) 0.0377(9) Uani 0.5 1 d . . P A 1
C8 C 0.8903(5) 0.6779(8) 0.2615(4) 0.0377(9) Uani 0.5 1 d . . P A 1
Si Si 0.8130(3) 0.6196(7) 0.2640(3) 0.0710(12) Uani 0.5 1 d D . P A 1
C9 C 0.7538(5) 0.5749(12) 0.1862(6) 0.0377(9) Uani 0.5 1 d D . P A 1
H10A H 0.7441 0.6441 0.1594 0.057 Uiso 0.5 1 calc R U P A 1
H10B H 0.7739 0.5116 0.1720 0.057 Uiso 0.5 1 calc R U P A 1
H10C H 0.7124 0.5456 0.1864 0.057 Uiso 0.5 1 calc R U P A 1
C10 C 0.8349(5) 0.5039(9) 0.3170(4) 0.0377(9) Uani 0.5 1 d D . P A 1
H11A H 0.7947 0.4724 0.3188 0.057 Uiso 0.5 1 calc R U P A 1
H11B H 0.8571 0.4400 0.3053 0.057 Uiso 0.5 1 calc R U P A 1
H11C H 0.8653 0.5348 0.3566 0.057 Uiso 0.5 1 calc R U P A 1
C11 C 0.7728(6) 0.7510(11) 0.2844(5) 0.0377(9) Uani 0.5 1 d D . P A 1
H12A H 0.7615 0.8129 0.2535 0.057 Uiso 0.5 1 calc R U P A 1
H12B H 0.7321 0.7243 0.2870 0.057 Uiso 0.5 1 calc R U P A 1
H12C H 0.8039 0.7837 0.3232 0.057 Uiso 0.5 1 calc R U P A 1
C99 C 0.8036(15) 0.627(2) 0.2600(9) 0.0377(9) Uani 0.3333 1 d D . P B 2
H99 H 0.8370 0.6698 0.2500 0.045 Uiso 0.3333 1 calc R U P B 2
Cl1 Cl 0.7669(6) 0.5594(10) 0.1909(5) 0.1132(17) Uani 0.3333 1 d D . P B 2
Cl3 Cl 0.8615(5) 0.5533(8) 0.3163(4) 0.1132(17) Uani 0.3333 1 d D . P B 2
Cl2 Cl 0.7693(6) 0.7570(10) 0.2698(4) 0.1132(17) Uani 0.3333 1 d D . P B 2
H98 H 0.924(3) 1.335(6) 0.055(3) 0.045(14) Uiso 1 1 d . . . . .

loop_
_atom_site_aniso_label
_atom_site_aniso_U_11
_atom_site_aniso_U_22
_atom_site_aniso_U_33
_atom_site_aniso_U_23
_atom_site_aniso_U_13
_atom_site_aniso_U_12
W1 0.05093(15) 0.04638(16) 0.03944(14) 0.00288(9) 0.02272(11) 0.00205(9)
P 0.0817(13) 0.0398(9) 0.0398(9) 0.000 0.0282(9) 0.000
O1 0.123(4) 0.051(3) 0.080(3) -0.010(2) 0.057(3) -0.007(3)
O2 0.073(3) 0.082(3) 0.092(3) 0.009(3) 0.049(3) -0.011(3)
N1 0.051(2) 0.046(2) 0.041(2) -0.0018(18) 0.0190(18) -0.0011(19)
N2 0.058(2) 0.043(2) 0.040(2) 0.0034(17) 0.0228(19) 0.0042(19)
N3 0.051(2) 0.049(2) 0.041(2) 0.0000(18) 0.0217(18) 0.0053(18)
N4 0.056(3) 0.046(2) 0.047(2) -0.0076(19) 0.022(2) 0.0008(19)
N5 0.049(2) 0.052(2) 0.040(2) -0.0012(18) 0.0222(18) 0.0023(19)
N6 0.058(2) 0.046(2) 0.047(2) -0.0054(18) 0.028(2) -0.0101(19)
C1 0.059(3) 0.045(3) 0.048(3) -0.002(2) 0.030(2) 0.000(2)
C3 0.081(4) 0.046(3) 0.051(3) -0.002(2) 0.034(3) -0.009(3)
C4 0.064(3) 0.053(3) 0.057(3) 0.004(3) 0.032(3) -0.001(3)
C50 0.068(4) 0.075(4) 0.058(3) -0.004(3) 0.021(3) -0.018(3)
C51 0.050(3) 0.061(3) 0.047(3) -0.002(2) 0.021(2) -0.003(2)
C52 0.051(3) 0.079(4) 0.042(3) 0.003(3) 0.017(2) 0.004(3)
C53 0.064(3) 0.059(3) 0.043(3) 0.004(2) 0.028(2) 0.014(3)
C54 0.099(5) 0.058(4) 0.061(4) 0.015(3) 0.035(4) 0.026(4)
C55 0.086(5) 0.056(4) 0.080(5) -0.024(3) 0.030(4) -0.006(3)
C56 0.052(3) 0.055(3) 0.055(3) -0.016(3) 0.017(2) 0.001(2)
C57 0.051(3) 0.074(4) 0.043(3) -0.016(3) 0.013(2) 0.010(3)
C58 0.047(3) 0.072(4) 0.039(2) -0.006(2) 0.017(2) 0.013(3)
C59 0.081(4) 0.082(5) 0.049(3) 0.007(3) 0.035(3) 0.025(4)
C60 0.069(4) 0.086(5) 0.070(4) 0.006(4) 0.038(3) 0.020(4)
C61 0.052(3) 0.073(4) 0.041(3) -0.001(2) 0.023(2) 0.005(3)
C62 0.073(4) 0.068(4) 0.059(3) -0.013(3) 0.041(3) -0.017(3)
C63 0.131(7) 0.071(5) 0.132(7) -0.019(5) 0.100(7) -0.035(5)
C72 0.059(3) 0.085(5) 0.056(3) -0.006(3) 0.036(3) -0.005(3)
B1 0.073(4) 0.037(3) 0.049(3) -0.002(2) 0.033(3) -0.002(3)
C7 0.040(2) 0.036(2) 0.038(2) -0.0107(17) 0.0177(17) -0.0094(17)
C8 0.040(2) 0.036(2) 0.038(2) -0.0107(17) 0.0177(17) -0.0094(17)
Si 0.058(3) 0.081(3) 0.078(3) -0.016(2) 0.033(2) -0.004(2)
C9 0.040(2) 0.036(2) 0.038(2) -0.0107(17) 0.0177(17) -0.0094(17)
C10 0.040(2) 0.036(2) 0.038(2) -0.0107(17) 0.0177(17) -0.0094(17)
C11 0.040(2) 0.036(2) 0.038(2) -0.0107(17) 0.0177(17) -0.0094(17)
C99 0.040(2) 0.036(2) 0.038(2) -0.0107(17) 0.0177(17) -0.0094(17)
Cl1 0.128(4) 0.111(3) 0.088(3) -0.013(3) 0.033(3) 0.032(3)
Cl3 0.128(4) 0.111(3) 0.088(3) -0.013(3) 0.033(3) 0.032(3)
Cl2 0.128(4) 0.111(3) 0.088(3) -0.013(3) 0.033(3) 0.032(3)

loop_
_atom_type_symbol
_atom_type_description
_atom_type_scat_dispersion_real
_atom_type_scat_dispersion_imag
_atom_type_scat_source
C C 0.0181 0.0091 'International Tables Vol C Tables 4.2.6.8 and 6.1.1.4'
H H 0.0000 0.0000 'International Tables Vol C Tables 4.2.6.8 and 6.1.1.4'
B B 0.0090 0.0039 'International Tables Vol C Tables 4.2.6.8 and 6.1.1.4'
N N 0.0311 0.0180 'International Tables Vol C Tables 4.2.6.8 and 6.1.1.4'
O O 0.0492 0.0322 'International Tables Vol C Tables 4.2.6.8 and 6.1.1.4'
P P 0.2955 0.4335 'International Tables Vol C Tables 4.2.6.8 and 6.1.1.4'
Si Si 0.2541 0.3302 'International Tables Vol C Tables 4.2.6.8 and 6.1.1.4'
W W -5.4734 5.5774 'International Tables Vol C Tables 4.2.6.8 and 6.1.1.4'
Cl Cl 0.3639 0.7018 'International Tables Vol C Tables 4.2.6.8 and 6.1.1.4'

loop_
_geom_angle_atom_site_label_1
_geom_angle_atom_site_label_2
_geom_angle_atom_site_label_3
_geom_angle
_geom_angle_site_symmetry_1
_geom_angle_site_symmetry_3
C1 W1 C3 84.2(2) . .
C1 W1 C4 84.7(2) . .
C3 W1 C4 85.1(3) . .
C1 W1 N3 101.47(19) . .
C3 W1 N3 174.2(2) . .
C4 W1 N3 94.3(2) . .
C1 W1 N5 104.6(2) . .
C3 W1 N5 94.8(2) . .
C4 W1 N5 170.6(2) . .
N3 W1 N5 84.81(16) . .
C1 W1 N1 174.4(2) . .
C3 W1 N1 92.1(2) . .
C4 W1 N1 90.8(2) . .
N3 W1 N1 82.16(15) . .
N5 W1 N1 79.85(16) . .
C7 P C7 115.8(7) 2_755 .
C7 P C1 109.1(3) 2_755 .
C7 P C1 109.2(4) . .
C7 P C1 109.2(4) 2_755 2_755
C7 P C1 109.1(3) . 2_755
C1 P C1 103.8(4) . 2_755
C51 N1 N2 106.8(4) . .
C51 N1 W1 135.3(4) . .
N2 N1 W1 117.9(3) . .
C53 N2 N1 109.1(5) . .
C53 N2 B1 129.2(5) . .
N1 N2 B1 121.6(4) . .
C58 N3 N4 106.7(5) . .
C58 N3 W1 131.6(4) . .
N4 N3 W1 121.5(3) . .
C56 N4 N3 110.2(5) . .
C56 N4 B1 129.8(5) . .
N3 N4 B1 120.0(4) . .
C61 N5 N6 107.5(5) . .
C61 N5 W1 132.6(4) . .
N6 N5 W1 119.9(3) . .
C62 N6 N5 109.4(5) . .
C62 N6 B1 129.5(5) . .
N5 N6 B1 120.9(4) . .
P C1 W1 171.3(4) . .
O1 C3 W1 175.4(5) . .
O2 C4 W1 177.6(6) . .
C51 C50 H50A 109.5 . .
C51 C50 H50B 109.5 . .
H50A C50 H50B 109.5 . .
C51 C50 H50C 109.5 . .
H50A C50 H50C 109.5 . .
H50B C50 H50C 109.5 . .
N1 C51 C52 109.9(5) . .
N1 C51 C50 122.2(5) . .
C52 C51 C50 127.9(6) . .
C53 C52 C51 106.8(5) . .
C53 C52 H52 126.6 . .
C51 C52 H52 126.6 . .
N2 C53 C52 107.4(5) . .
N2 C53 C54 123.0(6) . .
C52 C53 C54 129.7(6) . .
C53 C54 H54A 109.5 . .
C53 C54 H54B 109.5 . .
H54A C54 H54B 109.5 . .
C53 C54 H54C 109.5 . .
H54A C54 H54C 109.5 . .
H54B C54 H54C 109.5 . .
C56 C55 H55A 109.5 . .
C56 C55 H55B 109.5 . .
H55A C55 H55B 109.5 . .
C56 C55 H55C 109.5 . .
H55A C55 H55C 109.5 . .
H55B C55 H55C 109.5 . .
N4 C56 C57 106.8(6) . .
N4 C56 C55 122.5(6) . .
C57 C56 C55 130.6(6) . .
C56 C57 C58 107.7(5) . .
C56 C57 H57 126.2 . .
C58 C57 H57 126.2 . .
N3 C58 C57 108.6(5) . .
N3 C58 C59 123.2(6) . .
C57 C58 C59 128.2(5) . .
C58 C59 H59A 109.5 . .
C58 C59 H59B 109.5 . .
H59A C59 H59B 109.5 . .
C58 C59 H59C 109.5 . .
H59A C59 H59C 109.5 . .
H59B C59 H59C 109.5 . .
C61 C60 H60A 109.5 . .
C61 C60 H60B 109.5 . .
H60A C60 H60B 109.5 . .
C61 C60 H60C 109.5 . .
H60A C60 H60C 109.5 . .
H60B C60 H60C 109.5 . .
N5 C61 C72 108.6(6) . .
N5 C61 C60 123.0(6) . .
C72 C61 C60 128.4(6) . .
N6 C62 C72 107.4(6) . .
N6 C62 C63 121.6(6) . .
C72 C62 C63 131.0(6) . .
C62 C63 H63A 109.5 . .
C62 C63 H63B 109.5 . .
H63A C63 H63B 109.5 . .
C62 C63 H63C 109.5 . .
H63A C63 H63C 109.5 . .
H63B C63 H63C 109.5 . .
C62 C72 C61 107.0(5) . .
C62 C72 H72 126.5 . .
C61 C72 H72 126.5 . .
N6 B1 N4 108.0(5) . .
N6 B1 N2 108.5(4) . .
N4 B1 N2 109.3(5) . .
N6 B1 H98 109(3) . .
N4 B1 H98 108(3) . .
N2 B1 H98 114(3) . .
C8 C7 P 165.2(9) . .
C7 C8 Si 176.3(8) . .
C10 Si C8 108.6(5) . .
C10 Si C9 114.5(7) . .
C8 Si C9 108.2(6) . .
C10 Si C11 112.7(7) . .
C8 Si C11 106.4(6) . .
C9 Si C11 106.0(6) . .
Si C9 H10A 109.5 . .
Si C9 H10B 109.5 . .
H10A C9 H10B 109.5 . .
Si C9 H10C 109.5 . .
H10A C9 H10C 109.5 . .
H10B C9 H10C 109.5 . .
Si C10 H11A 109.5 . .
Si C10 H11B 109.5 . .
H11A C10 H11B 109.5 . .
Si C10 H11C 109.5 . .
H11A C10 H11C 109.5 . .
H11B C10 H11C 109.5 . .
Si C11 H12A 109.5 . .
Si C11 H12B 109.5 . .
H12A C11 H12B 109.5 . .
Si C11 H12C 109.5 . .
H12A C11 H12C 109.5 . .
H12B C11 H12C 109.5 . .
Cl3 C99 Cl2 122.8(12) . .
Cl3 C99 Cl1 118.5(12) . .
Cl2 C99 Cl1 117.8(11) . .
Cl3 C99 H99 93.0 . .
Cl2 C99 H99 93.0 . .
Cl1 C99 H99 93.0 . .

loop_
_geom_bond_atom_site_label_1
_geom_bond_atom_site_label_2
_geom_bond_distance
_geom_bond_site_symmetry_2
W1 C1 1.827(5) .
W1 C3 2.003(6) .
W1 C4 2.019(6) .
W1 N3 2.204(4) .
W1 N5 2.219(4) .
W1 N1 2.274(4) .
P C7 1.590(9) 2_755
P C7 1.590(9) .
P C1 1.769(6) .
P C1 1.769(6) 2_755
O1 C3 1.142(7) .
O2 C4 1.124(7) .
N1 C51 1.336(7) .
N1 N2 1.375(6) .
N2 C53 1.363(7) .
N2 B1 1.553(8) .
N3 C58 1.355(6) .
N3 N4 1.355(7) .
N4 C56 1.352(7) .
N4 B1 1.540(7) .
N5 C61 1.332(7) .
N5 N6 1.371(6) .
N6 C62 1.354(7) .
N6 B1 1.530(8) .
C50 C51 1.508(9) .
C50 H50A 0.9600 .
C50 H50B 0.9600 .
C50 H50C 0.9600 .
C51 C52 1.379(9) .
C52 C53 1.371(9) .
C52 H52 0.9300 .
C53 C54 1.481(9) .
C54 H54A 0.9600 .
C54 H54B 0.9600 .
C54 H54C 0.9600 .
C55 C56 1.492(10) .
C55 H55A 0.9600 .
C55 H55B 0.9600 .
C55 H55C 0.9600 .
C56 C57 1.367(9) .
C57 C58 1.374(9) .
C57 H57 0.9300 .
C58 C59 1.486(9) .
C59 H59A 0.9600 .
C59 H59B 0.9600 .
C59 H59C 0.9600 .
C60 C61 1.480(9) .
C60 H60A 0.9600 .
C60 H60B 0.9600 .
C60 H60C 0.9600 .
C61 C72 1.400(9) .
C62 C72 1.363(10) .
C62 C63 1.502(10) .
C63 H63A 0.9600 .
C63 H63B 0.9600 .
C63 H63C 0.9600 .
C72 H72 0.9300 .
B1 H98 0.95(6) .
C7 C8 1.232(13) .
C8 Si 1.826(13) .
Si C10 1.719(11) .
Si C9 1.830(11) .
Si C11 1.861(11) .
C9 H10A 0.9600 .
C9 H10B 0.9600 .
C9 H10C 0.9600 .
C10 H11A 0.9600 .
C10 H11B 0.9600 .
C10 H11C 0.9600 .
C11 H12A 0.9600 .
C11 H12B 0.9600 .
C11 H12C 0.9600 .
C99 Cl3 1.620(16) .
C99 Cl2 1.673(16) .
C99 Cl1 1.682(16) .
C99 H99 0.9800 .

loop_
_geom_torsion_atom_site_label_1
_geom_torsion_atom_site_label_2
_geom_torsion_atom_site_label_3
_geom_torsion_atom_site_label_4
_geom_torsion
_geom_torsion_site_symmetry_1
C51 N1 N2 C53 0.1(6) .
W1 N1 N2 C53 -179.2(3) .
C51 N1 N2 B1 -176.7(5) .
W1 N1 N2 B1 4.0(6) .
C58 N3 N4 C56 0.8(6) .
W1 N3 N4 C56 -174.5(4) .
C58 N3 N4 B1 -177.6(5) .
W1 N3 N4 B1 7.2(6) .
C61 N5 N6 C62 -1.5(6) .
W1 N5 N6 C62 176.5(4) .
C61 N5 N6 B1 174.1(5) .
W1 N5 N6 B1 -7.9(6) .
N2 N1 C51 C52 -0.4(6) .
W1 N1 C51 C52 178.7(4) .
N2 N1 C51 C50 -180.0(5) .
W1 N1 C51 C50 -0.9(9) .
N1 C51 C52 C53 0.6(7) .
C50 C51 C52 C53 -179.9(6) .
N1 N2 C53 C52 0.3(6) .
B1 N2 C53 C52 176.8(5) .
N1 N2 C53 C54 180.0(5) .
B1 N2 C53 C54 -3.6(9) .
C51 C52 C53 N2 -0.5(6) .
C51 C52 C53 C54 179.9(6) .
N3 N4 C56 C57 -0.6(6) .
B1 N4 C56 C57 177.6(6) .
N3 N4 C56 C55 177.9(6) .
B1 N4 C56 C55 -4.0(10) .
N4 C56 C57 C58 0.1(6) .
C55 C56 C57 C58 -178.1(6) .
N4 N3 C58 C57 -0.7(6) .
W1 N3 C58 C57 173.9(4) .
N4 N3 C58 C59 -179.0(5) .
W1 N3 C58 C59 -4.4(8) .
C56 C57 C58 N3 0.4(6) .
C56 C57 C58 C59 178.6(6) .
N6 N5 C61 C72 1.5(6) .
W1 N5 C61 C72 -176.2(4) .
N6 N5 C61 C60 -179.6(5) .
W1 N5 C61 C60 2.7(9) .
N5 N6 C62 C72 0.9(6) .
B1 N6 C62 C72 -174.2(5) .
N5 N6 C62 C63 -178.8(6) .
B1 N6 C62 C63 6.2(10) .
N6 C62 C72 C61 0.1(7) .
C63 C62 C72 C61 179.6(7) .
N5 C61 C72 C62 -1.0(7) .
C60 C61 C72 C62 -179.8(6) .
C62 N6 B1 N4 -121.8(6) .
N5 N6 B1 N4 63.6(6) .
C62 N6 B1 N2 119.8(6) .
N5 N6 B1 N2 -54.8(6) .
C56 N4 B1 N6 118.8(6) .
N3 N4 B1 N6 -63.2(6) .
C56 N4 B1 N2 -123.3(6) .
N3 N4 B1 N2 54.7(6) .
C53 N2 B1 N6 -119.5(6) .
N1 N2 B1 N6 56.6(6) .
C53 N2 B1 N4 122.9(6) .
N1 N2 B1 N4 -61.0(6) .
C7 P C7 C8 -169(3) 2_755
C1 P C7 C8 -46(3) .
C1 P C7 C8 67(3) 2_755
